data_7039884
loop_
_publ_author_name
'Spallek, Tatiana'
'He\&s, Oliver'
'Meermann-Zimmermann, Melanie'
'Meermann, Christian'
'Klimpel, Michael G.'
'Estler, Frank'
'Schneider, David'
'Scherer, Wolfgang'
'Tafipolsky, Maxim'
'T\"ornroos, Karl W'
'Maichle-M\"ossmer, C\"acilia'
'Sirsch, Peter'
'Anwander, Reiner'

_publ_section_title
;
 Synthesis and structural diversity of trivalent rare-earth metal
 diisopropylamide complexes.
;
_journal_issue 35
_journal_name_full 'Dalton transactions (Cambridge, England : 2003)'
_journal_page_first 13750
_journal_page_last 13765
_journal_paper_doi 10.1039/c6dt01568a
_journal_volume 45
_journal_year 2016
_chemical_formula_sum 'C28 H64 La Li N4 O'
_chemical_formula_weight 618.68
_chemical_name_systematic
;
 ?
;
_space_group_crystal_system monoclinic
_space_group_IT_number 14
_space_group_name_Hall '-P 2ybc'
_space_group_name_H-M_alt 'P 1 21/c 1'
_symmetry_space_group_name_Hall '-P 2ybc'
_symmetry_space_group_name_H-M 'P 1 21/c 1'
_atom_sites_solution_hydrogens geom
_audit_creation_method SHELXL-2013
_audit_update_record
;
2016-03-31 deposited with the CCDC.
2016-05-26 downloaded from the CCDC.
;
_cell_angle_alpha 90
_cell_angle_beta 95.637(4)
_cell_angle_gamma 90
_cell_formula_units_Z 8
_cell_length_a 15.1993(11)
_cell_length_b 21.2350(14)
_cell_length_c 21.2895(14)
_cell_measurement_reflns_used 9126
_cell_measurement_temperature 100(2)
_cell_measurement_theta_max 60.82
_cell_measurement_theta_min 4.866
_cell_volume 6838.1(8)
_computing_cell_refinement SAINT
_computing_data_collection COSMO
_computing_data_reduction SAINT
_computing_structure_refinement 'SHELXL-2013 (Sheldrick, 2013)'
_computing_structure_solution 'SHELXS-97 (Sheldrick, 1990)'
_diffrn_ambient_temperature 100(2)
_diffrn_measured_fraction_theta_full 0.999
_diffrn_measured_fraction_theta_max 0.999
_diffrn_measurement_device_type 'SMART APEX II DUO'
_diffrn_measurement_method omega/phi
_diffrn_radiation_monochromator triumph
_diffrn_radiation_source 'Imus-focus sealed tube'
_diffrn_radiation_type MoK\a
_diffrn_radiation_wavelength 0.71073
_diffrn_reflns_av_R_equivalents 0.0420
_diffrn_reflns_av_unetI/netI 0.0265
_diffrn_reflns_Laue_measured_fraction_full 0.999
_diffrn_reflns_Laue_measured_fraction_max 0.999
_diffrn_reflns_limit_h_max 20
_diffrn_reflns_limit_h_min -20
_diffrn_reflns_limit_k_max 28
_diffrn_reflns_limit_k_min -28
_diffrn_reflns_limit_l_max 28
_diffrn_reflns_limit_l_min -28
_diffrn_reflns_number 130096
_diffrn_reflns_point_group_measured_fraction_full 0.999
_diffrn_reflns_point_group_measured_fraction_max 0.999
_diffrn_reflns_theta_full 25.242
_diffrn_reflns_theta_max 28.283
_diffrn_reflns_theta_min 1.358
_exptl_absorpt_coefficient_mu 1.272
_exptl_absorpt_correction_T_max 0.7933
_exptl_absorpt_correction_T_min 0.7753
_exptl_absorpt_correction_type numerical
_exptl_absorpt_process_details sadabs
_exptl_crystal_colour colourles
_exptl_crystal_density_diffrn 1.202
_exptl_crystal_description cube
_exptl_crystal_F_000 2624
_exptl_crystal_size_max 0.210
_exptl_crystal_size_mid 0.190
_exptl_crystal_size_min 0.190
_refine_diff_density_max 0.838
_refine_diff_density_min -0.533
_refine_diff_density_rms 0.068
_refine_ls_extinction_method none
_refine_ls_goodness_of_fit_ref 1.043
_refine_ls_hydrogen_treatment constr
_refine_ls_matrix_type full
_refine_ls_number_parameters 718
_refine_ls_number_reflns 16954
_refine_ls_number_restraints 98
_refine_ls_restrained_S_all 1.041
_refine_ls_R_factor_all 0.0371
_refine_ls_R_factor_gt 0.0235
_refine_ls_shift/su_max 0.002
_refine_ls_shift/su_mean 0.000
_refine_ls_structure_factor_coef Fsqd
_refine_ls_weighting_details 'w=1/[\s^2^(Fo^2^)+(0.0159P)^2^+4.5071P] where P=(Fo^2^+2Fc^2^)/3'
_refine_ls_weighting_scheme calc
_refine_ls_wR_factor_gt 0.0463
_refine_ls_wR_factor_ref 0.0514
_reflns_Friedel_coverage 0.000
_reflns_number_gt 13747
_reflns_number_total 16954
_reflns_threshold_expression 'I > 2\s(I)'
_cod_data_source_file c6dt01568a2.cif
_cod_data_source_block ts165a_0m
_cod_depositor_comments 'Adding full bibliography for 7039866--7039885.cif.'
_cod_database_code 7039884
_shelx_space_group_comment
;
The symmetry employed for this shelxl refinement is uniquely defined
by the following loop, which should always be used as a source of
symmetry information in preference to the above space-group names.
They are only intended as comments.
;
_shelx_estimated_absorpt_t_min 0.776
_shelx_estimated_absorpt_t_max 0.794
_shelxl_version_number 2013-3

loop_
_space_group_symop_operation_xyz
'x, y, z'
'-x, y+1/2, -z+1/2'
'-x, -y, -z'
'x, -y-1/2, z-1/2'

loop_
_atom_site_label
_atom_site_type_symbol
_atom_site_fract_x
_atom_site_fract_y
_atom_site_fract_z
_atom_site_U_iso_or_equiv
_atom_site_adp_type
_atom_site_occupancy
_atom_site_site_symmetry_order
_atom_site_calc_flag
_atom_site_refinement_flags_posn
_atom_site_refinement_flags_adp
_atom_site_refinement_flags_occupancy
_atom_site_disorder_assembly
_atom_site_disorder_group
C1 C 0.35498(12) 0.23682(9) -0.09116(9) 0.0210(4) Uani 1 1 d . . . . .
H1 H 0.3894 0.2752 -0.0770 0.025 Uiso 1 1 calc R U . . .
C2 C 0.25929(13) 0.25209(10) -0.07981(10) 0.0293(4) Uani 1 1 d . . . . .
H2A H 0.2207 0.2174 -0.0954 0.044 Uiso 1 1 calc R U . . .
H2B H 0.2407 0.2909 -0.1022 0.044 Uiso 1 1 calc R U . . .
H2C H 0.2553 0.2578 -0.0345 0.044 Uiso 1 1 calc R U . . .
C3 C 0.36359(15) 0.23227(10) -0.16183(10) 0.0307(5) Uani 1 1 d . . . . .
H3A H 0.3296 0.1961 -0.1794 0.046 Uiso 1 1 calc R U . . .
H3B H 0.4259 0.2269 -0.1688 0.046 Uiso 1 1 calc R U . . .
H3C H 0.3407 0.2709 -0.1827 0.046 Uiso 1 1 calc R U . . .
C4 C 0.33740(13) 0.13354(9) -0.03851(9) 0.0217(4) Uani 1 1 d . . . . .
H4 H 0.2853 0.1519 -0.0198 0.026 Uiso 1 1 calc R U . . .
C01 C 0.49129(18) 0.09271(11) -0.20930(10) 0.0371(5) Uani 1 1 d . . . . .
H01A H 0.5203 0.1298 -0.2264 0.044 Uiso 0.824(6) 1 calc R U P A 1
H01B H 0.4265 0.0990 -0.2152 0.044 Uiso 0.824(6) 1 calc R U P A 1
H01C H 0.4925 0.1374 -0.2224 0.044 Uiso 0.176(6) 1 calc R U P A 2
H01D H 0.4317 0.0749 -0.2207 0.044 Uiso 0.176(6) 1 calc R U P A 2
C02 C 0.5167(2) 0.03329(14) -0.24235(13) 0.0359(8) Uani 0.824(6) 1 d . U P A 1
H02A H 0.4681 0.0021 -0.2453 0.043 Uiso 0.824(6) 1 calc R U P A 1
H02B H 0.5333 0.0425 -0.2852 0.043 Uiso 0.824(6) 1 calc R U P A 1
C03 C 0.5952(2) 0.01044(16) -0.19929(15) 0.0379(8) Uani 0.824(6) 1 d . U P A 1
H03A H 0.6495 0.0343 -0.2060 0.045 Uiso 0.824(6) 1 calc R U P A 1
H03B H 0.6059 -0.0351 -0.2050 0.045 Uiso 0.824(6) 1 calc R U P A 1
C02A C 0.5710(12) 0.0501(7) -0.2385(7) 0.037(3) Uani 0.176(6) 1 d . U P A 2
H02C H 0.5587 0.0414 -0.2842 0.045 Uiso 0.176(6) 1 calc R U P A 2
H02D H 0.6305 0.0688 -0.2294 0.045 Uiso 0.176(6) 1 calc R U P A 2
C03A C 0.5566(13) -0.0072(8) -0.1976(7) 0.038(3) Uani 0.176(6) 1 d . U P A 2
H03C H 0.4974 -0.0261 -0.2081 0.046 Uiso 0.176(6) 1 calc R U P A 2
H03D H 0.6028 -0.0396 -0.2007 0.046 Uiso 0.176(6) 1 calc R U P A 2
C04 C 0.56446(16) 0.02417(10) -0.13484(10) 0.0312(5) Uani 1 1 d . . . . .
H04A H 0.5230 -0.0087 -0.1228 0.037 Uiso 0.824(6) 1 calc R U P A 1
H04B H 0.6153 0.0265 -0.1021 0.037 Uiso 0.824(6) 1 calc R U P A 1
H04C H 0.5360 -0.0018 -0.1039 0.037 Uiso 0.176(6) 1 calc R U P A 2
H04D H 0.6275 0.0300 -0.1193 0.037 Uiso 0.176(6) 1 calc R U P A 2
C05 C 0.09961(15) -0.18437(11) 0.54770(11) 0.0362(5) Uani 1 1 d . . . . .
H05A H 0.1609 -0.1910 0.5668 0.043 Uiso 1 1 calc R U . . .
H05B H 0.0988 -0.1476 0.5191 0.043 Uiso 1 1 calc R U . . .
C5 C 0.30312(14) 0.09352(10) -0.09583(10) 0.0295(5) Uani 1 1 d . . . . .
H5A H 0.3533 0.0766 -0.1160 0.044 Uiso 1 1 calc R U . . .
H5B H 0.2668 0.1197 -0.1261 0.044 Uiso 1 1 calc R U . . .
H5C H 0.2674 0.0587 -0.0820 0.044 Uiso 1 1 calc R U . . .
C06 C 0.06549(16) -0.24286(12) 0.51167(11) 0.0378(6) Uani 1 1 d . . . . .
H06A H 0.0723 -0.2388 0.4661 0.045 Uiso 1 1 calc R U . . .
H06B H 0.0971 -0.2811 0.5282 0.045 Uiso 1 1 calc R U . . .
C6 C 0.38700(14) 0.09098(10) 0.01095(10) 0.0288(5) Uani 1 1 d . . . . .
H6A H 0.4371 0.0712 -0.0071 0.043 Uiso 1 1 calc R U . . .
H6B H 0.3469 0.0583 0.0238 0.043 Uiso 1 1 calc R U . . .
H6C H 0.4088 0.1162 0.0478 0.043 Uiso 1 1 calc R U . . .
C07 C -0.03076(16) -0.24526(11) 0.52317(11) 0.0379(5) Uani 1 1 d . . . . .
H07A H -0.0670 -0.2175 0.4935 0.045 Uiso 1 1 calc R U . . .
H07B H -0.0541 -0.2887 0.5194 0.045 Uiso 1 1 calc R U . . .
C7 C 0.60430(13) 0.36900(9) 0.03701(9) 0.0221(4) Uani 1 1 d . . . . .
H7 H 0.6254 0.3280 0.0561 0.027 Uiso 1 1 calc R U . . .
C08 C -0.02803(15) -0.22150(10) 0.59001(10) 0.0321(5) Uani 1 1 d . . . . .
H08A H -0.0856 -0.2029 0.5979 0.038 Uiso 1 1 calc R U . . .
H08B H -0.0142 -0.2562 0.6204 0.038 Uiso 1 1 calc R U . . .
C8 C 0.58959(15) 0.41215(10) 0.09288(10) 0.0294(5) Uani 1 1 d . . . . .
H8A H 0.6452 0.4168 0.1199 0.044 Uiso 1 1 calc R U . . .
H8B H 0.5447 0.3936 0.1173 0.044 Uiso 1 1 calc R U . . .
H8C H 0.5695 0.4536 0.0770 0.044 Uiso 1 1 calc R U . . .
C9 C 0.68058(14) 0.39383(10) 0.00162(10) 0.0294(5) Uani 1 1 d . . . . .
H9A H 0.6645 0.4350 -0.0169 0.044 Uiso 1 1 calc R U . . .
H9B H 0.6920 0.3642 -0.0319 0.044 Uiso 1 1 calc R U . . .
H9C H 0.7339 0.3981 0.0312 0.044 Uiso 1 1 calc R U . . .
C10 C 0.48305(13) 0.40851(9) -0.03746(9) 0.0229(4) Uani 1 1 d . . . . .
H10 H 0.5153 0.4473 -0.0216 0.027 Uiso 1 1 calc R U . . .
C11 C 0.49004(15) 0.40377(10) -0.10860(10) 0.0307(5) Uani 1 1 d . . . . .
H11A H 0.4620 0.4406 -0.1298 0.046 Uiso 1 1 calc R U . . .
H11B H 0.4601 0.3654 -0.1251 0.046 Uiso 1 1 calc R U . . .
H11C H 0.5525 0.4022 -0.1165 0.046 Uiso 1 1 calc R U . . .
C12 C 0.38640(14) 0.41520(10) -0.02432(11) 0.0301(5) Uani 1 1 d . . . . .
H12A H 0.3543 0.3765 -0.0371 0.045 Uiso 1 1 calc R U . . .
H12B H 0.3596 0.4509 -0.0483 0.045 Uiso 1 1 calc R U . . .
H12C H 0.3833 0.4225 0.0209 0.045 Uiso 1 1 calc R U . . .
C13 C 0.67958(12) 0.20584(9) -0.05354(9) 0.0216(4) Uani 1 1 d . . . . .
H13 H 0.7183 0.2357 -0.0272 0.026 Uiso 1 1 calc R U . . .
C14 C 0.73833(14) 0.15446(11) -0.07807(11) 0.0339(5) Uani 1 1 d . . . . .
H14A H 0.7015 0.1244 -0.1038 0.051 Uiso 1 1 calc R U . . .
H14B H 0.7699 0.1324 -0.0423 0.051 Uiso 1 1 calc R U . . .
H14C H 0.7811 0.1738 -0.1038 0.051 Uiso 1 1 calc R U . . .
C15 C 0.63437(14) 0.24217(10) -0.10961(9) 0.0291(5) Uani 1 1 d . . . . .
H15A H 0.5981 0.2759 -0.0942 0.044 Uiso 1 1 calc R U . . .
H15B H 0.5967 0.2135 -0.1364 0.044 Uiso 1 1 calc R U . . .
H15C H 0.6793 0.2604 -0.1342 0.044 Uiso 1 1 calc R U . . .
C16 C 0.64189(13) 0.15366(9) 0.04513(9) 0.0210(4) Uani 1 1 d . . . . .
H16 H 0.5944 0.1627 0.0732 0.025 Uiso 1 1 calc R U . . .
C17 C 0.72607(13) 0.18175(10) 0.07956(9) 0.0272(4) Uani 1 1 d . . . . .
H17A H 0.7350 0.1646 0.1224 0.041 Uiso 1 1 calc R U . . .
H17B H 0.7202 0.2276 0.0816 0.041 Uiso 1 1 calc R U . . .
H17C H 0.7769 0.1710 0.0567 0.041 Uiso 1 1 calc R U . . .
C18 C 0.64838(14) 0.08145(9) 0.04355(11) 0.0294(5) Uani 1 1 d . . . . .
H18A H 0.6956 0.0690 0.0179 0.044 Uiso 1 1 calc R U . . .
H18B H 0.5921 0.0639 0.0251 0.044 Uiso 1 1 calc R U . . .
H18C H 0.6616 0.0654 0.0866 0.044 Uiso 1 1 calc R U . . .
C19 C 0.35985(15) 0.26637(12) 0.11660(12) 0.0372(6) Uani 1 1 d . . . . .
H19 H 0.3415 0.2694 0.0703 0.045 Uiso 1 1 calc R U . B 1
C20 C 0.3004(11) 0.2107(11) 0.1447(8) 0.040(3) Uani 0.45(5) 1 d . U P C 1
H20A H 0.3161 0.2068 0.1903 0.060 Uiso 0.45(5) 1 calc R U P C 1
H20B H 0.3119 0.1707 0.1241 0.060 Uiso 0.45(5) 1 calc R U P C 1
H20C H 0.2375 0.2212 0.1365 0.060 Uiso 0.45(5) 1 calc R U P C 1
C21 C 0.3413(15) 0.3345(13) 0.1473(12) 0.045(5) Uani 0.45(5) 1 d . U P C 1
H21A H 0.3409 0.3301 0.1931 0.067 Uiso 0.45(5) 1 calc R U P C 1
H21B H 0.2838 0.3504 0.1292 0.067 Uiso 0.45(5) 1 calc R U P C 1
H21C H 0.3878 0.3640 0.1381 0.067 Uiso 0.45(5) 1 calc R U P C 1
C20A C 0.2843(14) 0.2248(9) 0.1257(15) 0.059(4) Uani 0.55(5) 1 d . U P C 2
H20D H 0.2836 0.2154 0.1707 0.089 Uiso 0.55(5) 1 calc R U P C 2
H20E H 0.2901 0.1855 0.1023 0.089 Uiso 0.55(5) 1 calc R U P C 2
H20F H 0.2291 0.2458 0.1101 0.089 Uiso 0.55(5) 1 calc R U P C 2
C21A C 0.3442(10) 0.3266(11) 0.1472(8) 0.032(3) Uani 0.55(5) 1 d . U P C 2
H21D H 0.3572 0.3222 0.1930 0.048 Uiso 0.55(5) 1 calc R U P C 2
H21E H 0.2823 0.3390 0.1374 0.048 Uiso 0.55(5) 1 calc R U P C 2
H21F H 0.3827 0.3589 0.1317 0.048 Uiso 0.55(5) 1 calc R U P C 2
C22 C 0.4890(2) 0.23403(12) 0.18883(11) 0.0432(6) Uani 1 1 d . . . . .
H22 H 0.4515 0.2558 0.2183 0.052 Uiso 1 1 calc R U . D 1
C23 C 0.5001(6) 0.1663(3) 0.2088(3) 0.0557(17) Uani 0.714(15) 1 d . . P E 1
H23A H 0.5386 0.1448 0.1813 0.083 Uiso 0.714(15) 1 calc R U P E 1
H23B H 0.4422 0.1456 0.2054 0.083 Uiso 0.714(15) 1 calc R U P E 1
H23C H 0.5267 0.1643 0.2526 0.083 Uiso 0.714(15) 1 calc R U P E 1
C24 C 0.5769(8) 0.2578(5) 0.1994(5) 0.055(3) Uani 0.714(15) 1 d . . P E 1
H24A H 0.6148 0.2358 0.1718 0.083 Uiso 0.714(15) 1 calc R U P E 1
H24B H 0.5995 0.2508 0.2436 0.083 Uiso 0.714(15) 1 calc R U P E 1
H24C H 0.5769 0.3030 0.1902 0.083 Uiso 0.714(15) 1 calc R U P E 1
C23A C 0.4589(14) 0.1572(8) 0.1971(8) 0.0557(17) Uani 0.286(15) 1 d . . P E 2
H23D H 0.4896 0.1308 0.1685 0.083 Uiso 0.286(15) 1 calc R U P E 2
H23E H 0.3948 0.1531 0.1868 0.083 Uiso 0.286(15) 1 calc R U P E 2
H23F H 0.4748 0.1437 0.2407 0.083 Uiso 0.286(15) 1 calc R U P E 2
C24A C 0.5924(18) 0.2655(10) 0.1982(14) 0.026(4) Uani 0.286(15) 1 d . . P E 2
H24D H 0.6186 0.2582 0.2415 0.039 Uiso 0.286(15) 1 calc R U P E 2
H24E H 0.5890 0.3109 0.1900 0.039 Uiso 0.286(15) 1 calc R U P E 2
H24F H 0.6292 0.2456 0.1685 0.039 Uiso 0.286(15) 1 calc R U P E 2
C50 C 0.05197(13) 0.01462(9) 0.88102(8) 0.0202(4) Uani 1 1 d . . . . .
H50 H 0.0884 0.0258 0.8460 0.024 Uiso 1 1 calc R U . . .
C51 C 0.10971(14) -0.03015(10) 0.92436(9) 0.0259(4) Uani 1 1 d . . . . .
H51A H 0.0767 -0.0438 0.9593 0.039 Uiso 1 1 calc R U . . .
H51B H 0.1636 -0.0082 0.9412 0.039 Uiso 1 1 calc R U . . .
H51C H 0.1255 -0.0670 0.9002 0.039 Uiso 1 1 calc R U . . .
C52 C 0.03716(15) 0.07686(9) 0.91544(9) 0.0280(5) Uani 1 1 d . . . . .
H52A H 0.0036 0.0687 0.9516 0.042 Uiso 1 1 calc R U . . .
H52B H 0.0040 0.1061 0.8864 0.042 Uiso 1 1 calc R U . . .
H52C H 0.0945 0.0955 0.9303 0.042 Uiso 1 1 calc R U . . .
C53 C -0.08817(13) -0.03694(9) 0.89579(9) 0.0219(4) Uani 1 1 d . . . . .
H53 H -0.0697 -0.0167 0.9374 0.026 Uiso 1 1 calc R U . . .
C54 C -0.18293(14) -0.01721(13) 0.87585(11) 0.0386(6) Uani 1 1 d . . . . .
H54A H -0.2212 -0.0315 0.9075 0.058 Uiso 1 1 calc R U . . .
H54B H -0.2026 -0.0362 0.8349 0.058 Uiso 1 1 calc R U . . .
H54C H -0.1860 0.0288 0.8723 0.058 Uiso 1 1 calc R U . . .
C55 C -0.08455(16) -0.10866(10) 0.90552(10) 0.0321(5) Uani 1 1 d . . . . .
H55A H -0.1039 -0.1298 0.8656 0.048 Uiso 1 1 calc R U . . .
H55B H -0.1236 -0.1206 0.9375 0.048 Uiso 1 1 calc R U . . .
H55C H -0.0238 -0.1213 0.9196 0.048 Uiso 1 1 calc R U . . .
C56 C -0.17290(13) -0.09005(9) 0.67051(9) 0.0220(4) Uani 1 1 d . . . . .
H56 H -0.1968 -0.1155 0.6331 0.026 Uiso 1 1 calc R U . . .
C57 C -0.14584(15) -0.13567(10) 0.72385(10) 0.0299(5) Uani 1 1 d . . . . .
H57A H -0.1042 -0.1666 0.7097 0.045 Uiso 1 1 calc R U . . .
H57B H -0.1983 -0.1575 0.7361 0.045 Uiso 1 1 calc R U . . .
H57C H -0.1176 -0.1124 0.7601 0.045 Uiso 1 1 calc R U . . .
C58 C -0.24735(13) -0.04752(11) 0.68870(11) 0.0311(5) Uani 1 1 d . . . . .
H58A H -0.2975 -0.0735 0.6986 0.047 Uiso 1 1 calc R U . . .
H58B H -0.2662 -0.0194 0.6534 0.047 Uiso 1 1 calc R U . . .
H58C H -0.2262 -0.0224 0.7257 0.047 Uiso 1 1 calc R U . . .
C59 C -0.11499(13) -0.02282(9) 0.59189(9) 0.0227(4) Uani 1 1 d . . . . .
H59 H -0.1683 0.0042 0.5949 0.027 Uiso 1 1 calc R U . . .
C60 C -0.03771(14) 0.01996(9) 0.57987(9) 0.0272(4) Uani 1 1 d . . . . .
H60A H -0.0274 0.0503 0.6145 0.041 Uiso 1 1 calc R U . . .
H60B H -0.0516 0.0427 0.5401 0.041 Uiso 1 1 calc R U . . .
H60C H 0.0155 -0.0056 0.5773 0.041 Uiso 1 1 calc R U . . .
C61 C -0.13385(15) -0.06726(11) 0.53519(9) 0.0313(5) Uani 1 1 d . . . . .
H61A H -0.1833 -0.0951 0.5424 0.047 Uiso 1 1 calc R U . . .
H61B H -0.0812 -0.0927 0.5301 0.047 Uiso 1 1 calc R U . . .
H61C H -0.1491 -0.0424 0.4969 0.047 Uiso 1 1 calc R U . . .
C62 C -0.11697(13) 0.12460(9) 0.71915(10) 0.0242(4) Uani 1 1 d . . . . .
H62 H -0.1458 0.0823 0.7193 0.029 Uiso 1 1 calc R U . . .
C63 C -0.15580(14) 0.15679(10) 0.65773(10) 0.0313(5) Uani 1 1 d . . . . .
H63A H -0.2203 0.1592 0.6571 0.047 Uiso 1 1 calc R U . . .
H63B H -0.1404 0.1323 0.6214 0.047 Uiso 1 1 calc R U . . .
H63C H -0.1314 0.1994 0.6556 0.047 Uiso 1 1 calc R U . . .
C64 C -0.14776(16) 0.16002(12) 0.77556(11) 0.0402(6) Uani 1 1 d . . . . .
H64A H -0.1281 0.1374 0.8146 0.060 Uiso 1 1 calc R U . . .
H64B H -0.2124 0.1628 0.7710 0.060 Uiso 1 1 calc R U . . .
H64C H -0.1225 0.2025 0.7773 0.060 Uiso 1 1 calc R U . . .
C65 C 0.03269(13) 0.16829(9) 0.71978(10) 0.0268(4) Uani 1 1 d . . . . .
H65 H -0.0028 0.2059 0.7300 0.032 Uiso 1 1 calc R U . . .
C66 C 0.11400(15) 0.16490(10) 0.76762(11) 0.0344(5) Uani 1 1 d . . . . .
H66A H 0.0954 0.1631 0.8104 0.052 Uiso 1 1 calc R U . . .
H66B H 0.1507 0.2024 0.7635 0.052 Uiso 1 1 calc R U . . .
H66C H 0.1482 0.1271 0.7597 0.052 Uiso 1 1 calc R U . . .
C67 C 0.06270(17) 0.17775(13) 0.65374(12) 0.0480(7) Uani 1 1 d . . . . .
H67A H 0.1014 0.1429 0.6440 0.072 Uiso 1 1 calc R U . . .
H67B H 0.0950 0.2176 0.6525 0.072 Uiso 1 1 calc R U . . .
H67C H 0.0109 0.1788 0.6225 0.072 Uiso 1 1 calc R U . . .
C68 C 0.17291(12) -0.01059(9) 0.69410(9) 0.0214(4) Uani 1 1 d . . . . .
H68 H 0.1339 0.0271 0.6862 0.026 Uiso 1 1 calc R U . . .
C69 C 0.21074(15) -0.02355(11) 0.63087(10) 0.0309(5) Uani 1 1 d . . . . .
H69A H 0.2558 -0.0566 0.6367 0.046 Uiso 1 1 calc R U . . .
H69B H 0.2375 0.0150 0.6161 0.046 Uiso 1 1 calc R U . . .
H69C H 0.1631 -0.0373 0.5996 0.046 Uiso 1 1 calc R U . . .
C70 C 0.24796(13) 0.01127(10) 0.74302(10) 0.0291(4) Uani 1 1 d . . . . .
H70A H 0.2238 0.0209 0.7829 0.044 Uiso 1 1 calc R U . . .
H70B H 0.2757 0.0491 0.7274 0.044 Uiso 1 1 calc R U . . .
H70C H 0.2922 -0.0222 0.7498 0.044 Uiso 1 1 calc R U . . .
C71 C 0.15986(13) -0.10963(9) 0.75524(9) 0.0205(4) Uani 1 1 d . . . . .
H71 H 0.1937 -0.0890 0.7923 0.025 Uiso 1 1 calc R U . . .
C72 C 0.22428(14) -0.15118(10) 0.72232(10) 0.0294(5) Uani 1 1 d . . . . .
H72A H 0.2453 -0.1856 0.7505 0.044 Uiso 1 1 calc R U . . .
H72B H 0.2747 -0.1257 0.7120 0.044 Uiso 1 1 calc R U . . .
H72C H 0.1939 -0.1686 0.6835 0.044 Uiso 1 1 calc R U . . .
C73 C 0.08962(14) -0.15174(9) 0.77968(10) 0.0260(4) Uani 1 1 d . . . . .
H73A H 0.0481 -0.1259 0.8009 0.039 Uiso 1 1 calc R U . . .
H73B H 0.1180 -0.1823 0.8096 0.039 Uiso 1 1 calc R U . . .
H73C H 0.0576 -0.1741 0.7442 0.039 Uiso 1 1 calc R U . . .
N1 N 0.39620(10) 0.18533(7) -0.05278(7) 0.0165(3) Uani 1 1 d . . . . .
N2 N 0.52364(10) 0.35442(7) -0.00315(7) 0.0191(3) Uani 1 1 d . . . . .
N3 N 0.61093(10) 0.18284(7) -0.01550(7) 0.0161(3) Uani 1 1 d . . . . .
N4 N 0.45097(12) 0.24524(8) 0.12395(8) 0.0270(4) Uani 1 1 d . . . . .
N5 N -0.02868(10) -0.01422(7) 0.85049(7) 0.0181(3) Uani 1 1 d . . . . .
N6 N -0.09515(10) -0.05564(7) 0.65273(7) 0.0172(3) Uani 1 1 d . . . . .
N7 N -0.02211(10) 0.11250(7) 0.72430(7) 0.0187(3) Uani 1 1 d . . . . .
N8 N 0.11512(10) -0.06004(7) 0.71559(7) 0.0173(3) Uani 1 1 d . . . . .
O1 O 0.52078(9) 0.08438(6) -0.14300(6) 0.0231(3) Uani 1 1 d . . . . .
O2 O 0.04079(9) -0.17431(6) 0.59618(6) 0.0241(3) Uani 1 1 d . . . . .
Li1 Li 0.5112(2) 0.14393(15) -0.07616(15) 0.0213(7) Uani 1 1 d . . . . .
Li3 Li 0.0251(2) -0.10226(16) 0.64877(15) 0.0235(7) Uani 1 1 d . . . . .
La1 La 0.49334(2) 0.24966(2) 0.02093(2) 0.01393(3) Uani 1 1 d . . . . .
La2 La -0.01222(2) 0.00306(2) 0.74327(2) 0.01437(3) Uani 1 1 d . . . . .

loop_
_atom_site_aniso_label
_atom_site_aniso_U_11
_atom_site_aniso_U_22
_atom_site_aniso_U_33
_atom_site_aniso_U_23
_atom_site_aniso_U_13
_atom_site_aniso_U_12
C1 0.0188(9) 0.0196(9) 0.0237(10) 0.0016(7) -0.0028(8) -0.0001(7)
C2 0.0217(10) 0.0269(10) 0.0382(12) 0.0031(9) -0.0021(9) 0.0065(9)
C3 0.0345(12) 0.0328(11) 0.0238(10) 0.0062(8) -0.0024(9) 0.0016(10)
C4 0.0166(9) 0.0218(9) 0.0268(10) 0.0026(8) 0.0026(8) -0.0012(8)
C01 0.0571(16) 0.0328(12) 0.0199(10) 0.0002(9) -0.0032(10) 0.0108(11)
C02 0.0441(18) 0.0384(15) 0.0254(13) -0.0100(11) 0.0042(12) -0.0006(14)
C03 0.0353(16) 0.0365(16) 0.0429(15) -0.0120(13) 0.0093(13) 0.0072(13)
C02A 0.042(4) 0.036(4) 0.035(4) -0.007(3) 0.010(3) 0.002(3)
C03A 0.042(4) 0.033(4) 0.041(4) -0.006(3) 0.008(4) 0.003(3)
C04 0.0393(13) 0.0220(10) 0.0311(11) 0.0003(8) -0.0017(10) 0.0088(9)
C05 0.0285(12) 0.0411(13) 0.0416(13) -0.0089(11) 0.0170(10) 0.0011(10)
C5 0.0239(11) 0.0230(10) 0.0404(12) -0.0033(9) -0.0024(9) -0.0063(9)
C06 0.0379(13) 0.0469(14) 0.0281(11) -0.0130(10) 0.0003(10) 0.0140(11)
C6 0.0288(11) 0.0237(10) 0.0340(12) 0.0090(9) 0.0038(9) -0.0035(9)
C07 0.0429(14) 0.0354(12) 0.0345(12) -0.0135(10) 0.0001(10) -0.0050(11)
C7 0.0243(10) 0.0167(9) 0.0247(10) 0.0008(7) -0.0006(8) -0.0004(8)
C08 0.0338(12) 0.0304(11) 0.0332(12) -0.0082(9) 0.0099(10) -0.0122(10)
C8 0.0343(12) 0.0247(10) 0.0287(11) -0.0042(8) -0.0004(9) -0.0067(9)
C9 0.0236(11) 0.0274(10) 0.0368(12) -0.0007(9) 0.0011(9) -0.0058(9)
C10 0.0247(10) 0.0151(8) 0.0284(10) 0.0015(7) 0.0001(8) -0.0004(8)
C11 0.0376(12) 0.0258(10) 0.0279(11) 0.0080(9) -0.0002(9) 0.0031(9)
C12 0.0257(11) 0.0200(10) 0.0442(13) 0.0040(9) 0.0012(10) 0.0050(9)
C13 0.0168(9) 0.0261(10) 0.0224(9) -0.0053(8) 0.0048(8) -0.0030(8)
C14 0.0238(11) 0.0434(13) 0.0357(12) -0.0144(10) 0.0097(9) -0.0009(10)
C15 0.0304(11) 0.0354(12) 0.0222(10) 0.0033(9) 0.0058(8) -0.0083(10)
C16 0.0212(10) 0.0200(9) 0.0211(9) 0.0006(7) -0.0016(8) 0.0048(8)
C17 0.0272(11) 0.0280(10) 0.0245(10) -0.0023(8) -0.0070(8) 0.0044(9)
C18 0.0278(11) 0.0217(10) 0.0372(12) 0.0035(9) -0.0037(9) 0.0031(9)
C19 0.0254(11) 0.0485(14) 0.0397(13) -0.0196(11) 0.0139(10) -0.0094(10)
C20 0.027(5) 0.050(7) 0.047(6) -0.011(5) 0.020(4) -0.019(4)
C21 0.048(9) 0.030(5) 0.057(9) -0.025(5) 0.010(6) 0.010(4)
C20A 0.059(7) 0.043(6) 0.082(11) -0.024(6) 0.042(6) -0.017(4)
C21A 0.019(5) 0.046(8) 0.033(6) -0.002(5) 0.012(4) 0.002(4)
C22 0.0690(19) 0.0428(14) 0.0206(11) 0.0034(10) 0.0184(12) 0.0162(13)
C23 0.082(5) 0.048(2) 0.037(2) 0.0178(19) 0.007(3) -0.009(3)
C24 0.052(6) 0.088(7) 0.022(3) -0.018(4) -0.011(3) 0.038(5)
C23A 0.082(5) 0.048(2) 0.037(2) 0.0178(19) 0.007(3) -0.009(3)
C24A 0.021(6) 0.026(5) 0.032(7) 0.009(5) 0.003(5) -0.007(5)
C50 0.0231(9) 0.0231(9) 0.0149(8) 0.0010(7) 0.0035(7) -0.0025(8)
C51 0.0227(10) 0.0312(10) 0.0234(10) 0.0028(8) -0.0003(8) 0.0009(9)
C52 0.0385(12) 0.0233(10) 0.0216(10) -0.0022(8) 0.0001(9) -0.0032(9)
C53 0.0212(10) 0.0293(10) 0.0153(9) -0.0004(8) 0.0031(7) -0.0031(8)
C54 0.0219(11) 0.0590(16) 0.0363(12) 0.0047(11) 0.0098(10) 0.0040(11)
C55 0.0396(13) 0.0340(11) 0.0229(10) 0.0044(9) 0.0041(9) -0.0113(10)
C56 0.0228(10) 0.0237(9) 0.0196(9) -0.0025(7) 0.0021(8) -0.0026(8)
C57 0.0310(12) 0.0331(11) 0.0262(11) 0.0059(9) 0.0058(9) -0.0021(10)
C58 0.0192(10) 0.0357(12) 0.0388(12) 0.0019(10) 0.0051(9) 0.0000(9)
C59 0.0226(10) 0.0263(10) 0.0191(9) 0.0024(7) 0.0010(8) 0.0059(8)
C60 0.0369(12) 0.0252(10) 0.0199(10) 0.0031(8) 0.0049(9) -0.0020(9)
C61 0.0294(11) 0.0445(13) 0.0190(10) 0.0013(9) -0.0029(9) -0.0082(10)
C62 0.0223(10) 0.0177(9) 0.0331(11) 0.0030(8) 0.0054(9) 0.0027(8)
C63 0.0254(11) 0.0277(11) 0.0387(12) 0.0007(9) -0.0077(9) 0.0066(9)
C64 0.0416(14) 0.0431(13) 0.0376(13) 0.0077(11) 0.0132(11) 0.0219(12)
C65 0.0229(10) 0.0169(9) 0.0399(12) 0.0031(8) -0.0006(9) -0.0003(8)
C66 0.0311(12) 0.0256(11) 0.0445(14) -0.0046(10) -0.0056(10) -0.0028(9)
C67 0.0372(14) 0.0548(16) 0.0514(16) 0.0280(13) 0.0008(12) -0.0156(13)
C68 0.0195(9) 0.0217(9) 0.0230(9) -0.0001(8) 0.0014(7) 0.0018(8)
C69 0.0281(11) 0.0390(12) 0.0266(11) 0.0053(9) 0.0075(9) 0.0021(10)
C70 0.0228(10) 0.0278(10) 0.0357(11) -0.0012(9) -0.0013(9) -0.0040(9)
C71 0.0216(10) 0.0191(9) 0.0200(9) -0.0007(7) -0.0018(8) 0.0047(8)
C72 0.0270(11) 0.0284(10) 0.0322(11) -0.0009(9) 0.0007(9) 0.0113(9)
C73 0.0304(11) 0.0188(9) 0.0280(11) 0.0049(8) -0.0009(9) 0.0015(8)
N1 0.0145(7) 0.0157(7) 0.0188(7) 0.0030(6) -0.0008(6) -0.0007(6)
N2 0.0193(8) 0.0142(7) 0.0230(8) 0.0009(6) -0.0015(7) 0.0005(6)
N3 0.0139(7) 0.0180(7) 0.0163(7) 0.0009(6) 0.0007(6) 0.0014(6)
N4 0.0303(9) 0.0297(9) 0.0226(8) -0.0029(7) 0.0117(7) -0.0013(8)
N5 0.0191(8) 0.0189(7) 0.0163(7) 0.0009(6) 0.0015(6) 0.0001(6)
N6 0.0154(7) 0.0193(7) 0.0167(7) 0.0005(6) 0.0014(6) 0.0018(6)
N7 0.0194(8) 0.0147(7) 0.0217(8) 0.0016(6) 0.0009(7) 0.0014(6)
N8 0.0174(8) 0.0155(7) 0.0184(8) 0.0006(6) -0.0004(6) 0.0022(6)
O1 0.0285(7) 0.0203(6) 0.0197(7) -0.0036(5) -0.0015(6) 0.0066(6)
O2 0.0188(7) 0.0259(7) 0.0282(7) -0.0107(6) 0.0062(6) -0.0022(6)
Li1 0.0198(16) 0.0236(16) 0.0203(16) -0.0029(13) 0.0009(13) -0.0011(13)
Li3 0.0234(17) 0.0254(16) 0.0215(16) -0.0061(13) 0.0008(14) 0.0000(14)
La1 0.01418(5) 0.01270(5) 0.01505(5) -0.00085(4) 0.00206(3) 0.00062(4)
La2 0.01668(5) 0.01356(5) 0.01305(5) -0.00073(4) 0.00231(3) 0.00130(4)

loop_
_atom_type_symbol
_atom_type_description
_atom_type_scat_dispersion_real
_atom_type_scat_dispersion_imag
_atom_type_scat_source
C C 0.0033 0.0016 'International Tables Vol C Tables 4.2.6.8 and 6.1.1.4'
H H 0.0000 0.0000 'International Tables Vol C Tables 4.2.6.8 and 6.1.1.4'
N N 0.0061 0.0033 'International Tables Vol C Tables 4.2.6.8 and 6.1.1.4'
O O 0.0106 0.0060 'International Tables Vol C Tables 4.2.6.8 and 6.1.1.4'
Li Li -0.0003 0.0001 'International Tables Vol C Tables 4.2.6.8 and 6.1.1.4'
La La -0.2871 2.4523 'International Tables Vol C Tables 4.2.6.8 and 6.1.1.4'

loop_
_geom_angle_atom_site_label_1
_geom_angle_atom_site_label_2
_geom_angle_atom_site_label_3
_geom_angle
N1 C1 C3 115.36(16)
N1 C1 C2 115.44(16)
C3 C1 C2 110.10(16)
N1 C1 La1 53.43(8)
C3 C1 La1 131.39(13)
C2 C1 La1 116.88(13)
N1 C1 H1 104.9
C3 C1 H1 104.9
C2 C1 H1 104.9
La1 C1 H1 52.2
C1 C2 H2A 109.5
C1 C2 H2B 109.5
H2A C2 H2B 109.5
C1 C2 H2C 109.5
H2A C2 H2C 109.5
H2B C2 H2C 109.5
C1 C3 H3A 109.5
C1 C3 H3B 109.5
H3A C3 H3B 109.5
C1 C3 H3C 109.5
H3A C3 H3C 109.5
H3B C3 H3C 109.5
N1 C4 C6 108.44(15)
N1 C4 C5 114.59(16)
C6 C4 C5 109.03(16)
N1 C4 H4 108.2
C6 C4 H4 108.2
C5 C4 H4 108.2
O1 C01 C02 106.40(19)
O1 C01 C02A 97.4(5)
O1 C01 H01A 110.4
C02 C01 H01A 110.4
O1 C01 H01B 110.4
C02 C01 H01B 110.4
H01A C01 H01B 108.6
O1 C01 H01C 112.3
C02A C01 H01C 112.3
O1 C01 H01D 112.3
C02A C01 H01D 112.3
H01C C01 H01D 109.9
C03 C02 C01 102.0(2)
C03 C02 H02A 111.4
C01 C02 H02A 111.4
C03 C02 H02B 111.4
C01 C02 H02B 111.4
H02A C02 H02B 109.2
C02 C03 C04 101.0(2)
C02 C03 H03A 111.6
C04 C03 H03A 111.6
C02 C03 H03B 111.6
C04 C03 H03B 111.6
H03A C03 H03B 109.4
C03A C02A C01 94.0(11)
C03A C02A H02C 112.9
C01 C02A H02C 112.9
C03A C02A H02D 112.9
C01 C02A H02D 112.9
H02C C02A H02D 110.3
C04 C03A C02A 98.8(12)
C04 C03A H03C 112.0
C02A C03A H03C 112.0
C04 C03A H03D 112.0
C02A C03A H03D 112.0
H03C C03A H03D 109.7
O1 C04 C03A 107.0(6)
O1 C04 C03 103.88(19)
O1 C04 H04A 111.0
C03 C04 H04A 111.0
O1 C04 H04B 111.0
C03 C04 H04B 111.0
H04A C04 H04B 109.0
O1 C04 H04C 110.3
C03A C04 H04C 110.3
O1 C04 H04D 110.3
C03A C04 H04D 110.3
H04C C04 H04D 108.6
O2 C05 C06 106.02(18)
O2 C05 H05A 110.5
C06 C05 H05A 110.5
O2 C05 H05B 110.5
C06 C05 H05B 110.5
H05A C05 H05B 108.7
C4 C5 H5A 109.5
C4 C5 H5B 109.5
H5A C5 H5B 109.5
C4 C5 H5C 109.5
H5A C5 H5C 109.5
H5B C5 H5C 109.5
C07 C06 C05 103.51(17)
C07 C06 H06A 111.1
C05 C06 H06A 111.1
C07 C06 H06B 111.1
C05 C06 H06B 111.1
H06A C06 H06B 109.0
C4 C6 H6A 109.5
C4 C6 H6B 109.5
H6A C6 H6B 109.5
C4 C6 H6C 109.5
H6A C6 H6C 109.5
H6B C6 H6C 109.5
C08 C07 C06 101.82(18)
C08 C07 H07A 111.4
C06 C07 H07A 111.4
C08 C07 H07B 111.4
C06 C07 H07B 111.4
H07A C07 H07B 109.3
N2 C7 C8 113.78(16)
N2 C7 C9 114.65(16)
C8 C7 C9 110.45(16)
N2 C7 La1 48.12(8)
C8 C7 La1 117.56(13)
C9 C7 La1 131.82(13)
N2 C7 H7 105.7
C8 C7 H7 105.7
C9 C7 H7 105.7
La1 C7 H7 58.2
O2 C08 C07 105.71(17)
O2 C08 H08A 110.6
C07 C08 H08A 110.6
O2 C08 H08B 110.6
C07 C08 H08B 110.6
H08A C08 H08B 108.7
C7 C8 H8A 109.5
C7 C8 H8B 109.5
H8A C8 H8B 109.5
C7 C8 H8C 109.5
H8A C8 H8C 109.5
H8B C8 H8C 109.5
C7 C9 H9A 109.5
C7 C9 H9B 109.5
H9A C9 H9B 109.5
C7 C9 H9C 109.5
H9A C9 H9C 109.5
H9B C9 H9C 109.5
N2 C10 C12 110.30(16)
N2 C10 C11 112.01(16)
C12 C10 C11 110.38(17)
N2 C10 H10 108.0
C12 C10 H10 108.0
C11 C10 H10 108.0
C10 C11 H11A 109.5
C10 C11 H11B 109.5
H11A C11 H11B 109.5
C10 C11 H11C 109.5
H11A C11 H11C 109.5
H11B C11 H11C 109.5
C10 C12 H12A 109.5
C10 C12 H12B 109.5
H12A C12 H12B 109.5
C10 C12 H12C 109.5
H12A C12 H12C 109.5
H12B C12 H12C 109.5
N3 C13 C15 108.07(15)
N3 C13 C14 114.90(17)
C15 C13 C14 109.00(17)
N3 C13 H13 108.2
C15 C13 H13 108.2
C14 C13 H13 108.2
C13 C14 H14A 109.5
C13 C14 H14B 109.5
H14A C14 H14B 109.5
C13 C14 H14C 109.5
H14A C14 H14C 109.5
H14B C14 H14C 109.5
C13 C15 H15A 109.5
C13 C15 H15B 109.5
H15A C15 H15B 109.5
C13 C15 H15C 109.5
H15A C15 H15C 109.5
H15B C15 H15C 109.5
N3 C16 C17 115.93(16)
N3 C16 C18 114.71(16)
C17 C16 C18 110.28(16)
N3 C16 La1 53.17(8)
C17 C16 La1 112.98(12)
C18 C16 La1 135.36(13)
N3 C16 H16 104.9
C17 C16 H16 104.9
C18 C16 H16 104.9
La1 C16 H16 53.6
C16 C17 H17A 109.5
C16 C17 H17B 109.5
H17A C17 H17B 109.5
C16 C17 H17C 109.5
H17A C17 H17C 109.5
H17B C17 H17C 109.5
C16 C18 H18A 109.5
C16 C18 H18B 109.5
H18A C18 H18B 109.5
C16 C18 H18C 109.5
H18A C18 H18C 109.5
H18B C18 H18C 109.5
N4 C19 C21A 114.6(6)
N4 C19 C20A 123.2(11)
C21A C19 C20A 107.6(8)
N4 C19 C21 115.8(9)
N4 C19 C20 107.0(8)
C21 C19 C20 111.9(11)
N4 C19 La1 48.81(9)
C21A C19 La1 123.3(5)
C20A C19 La1 126.7(7)
C21 C19 La1 121.9(8)
C20 C19 La1 126.2(7)
N4 C19 H19 107.3
C21 C19 H19 107.3
C20 C19 H19 107.3
La1 C19 H19 59.0
C19 C20 H20A 109.5
C19 C20 H20B 109.5
H20A C20 H20B 109.5
C19 C20 H20C 109.5
H20A C20 H20C 109.5
H20B C20 H20C 109.5
C19 C21 H21A 109.5
C19 C21 H21B 109.5
H21A C21 H21B 109.5
C19 C21 H21C 109.5
H21A C21 H21C 109.5
H21B C21 H21C 109.5
C19 C20A H20D 109.5
C19 C20A H20E 109.5
H20D C20A H20E 109.5
C19 C20A H20F 109.5
H20D C20A H20F 109.5
H20E C20A H20F 109.5
C19 C21A H21D 109.5
C19 C21A H21E 109.5
H21D C21A H21E 109.5
C19 C21A H21F 109.5
H21D C21A H21F 109.5
H21E C21A H21F 109.5
C24 C22 N4 111.6(5)
C24 C22 C23 102.5(7)
N4 C22 C23 116.4(3)
N4 C22 C24A 108.7(9)
N4 C22 C23A 99.7(6)
C24A C22 C23A 128.1(11)
C24 C22 H22 108.7
N4 C22 H22 108.7
C23 C22 H22 108.7
C22 C23 H23A 109.5
C22 C23 H23B 109.5
H23A C23 H23B 109.5
C22 C23 H23C 109.5
H23A C23 H23C 109.5
H23B C23 H23C 109.5
C22 C24 H24A 109.5
C22 C24 H24B 109.5
H24A C24 H24B 109.5
C22 C24 H24C 109.5
H24A C24 H24C 109.5
H24B C24 H24C 109.5
C22 C23A H23D 109.5
C22 C23A H23E 109.5
H23D C23A H23E 109.5
C22 C23A H23F 109.5
H23D C23A H23F 109.5
H23E C23A H23F 109.5
C22 C24A H24D 109.5
C22 C24A H24E 109.5
H24D C24A H24E 109.5
C22 C24A H24F 109.5
H24D C24A H24F 109.5
H24E C24A H24F 109.5
N5 C50 C51 114.29(16)
N5 C50 C52 114.54(16)
C51 C50 C52 110.28(16)
N5 C50 La2 49.91(8)
C51 C50 La2 130.22(13)
C52 C50 La2 119.06(12)
N5 C50 H50 105.6
C51 C50 H50 105.6
C52 C50 H50 105.6
La2 C50 H50 56.1
C50 C51 H51A 109.5
C50 C51 H51B 109.5
H51A C51 H51B 109.5
C50 C51 H51C 109.5
H51A C51 H51C 109.5
H51B C51 H51C 109.5
C50 C52 H52A 109.5
C50 C52 H52B 109.5
H52A C52 H52B 109.5
C50 C52 H52C 109.5
H52A C52 H52C 109.5
H52B C52 H52C 109.5
N5 C53 C54 110.74(16)
N5 C53 C55 113.47(16)
C54 C53 C55 109.33(18)
N5 C53 H53 107.7
C54 C53 H53 107.7
C55 C53 H53 107.7
C53 C54 H54A 109.5
C53 C54 H54B 109.5
H54A C54 H54B 109.5
C53 C54 H54C 109.5
H54A C54 H54C 109.5
H54B C54 H54C 109.5
C53 C55 H55A 109.5
C53 C55 H55B 109.5
H55A C55 H55B 109.5
C53 C55 H55C 109.5
H55A C55 H55C 109.5
H55B C55 H55C 109.5
N6 C56 C57 110.13(16)
N6 C56 C58 113.94(16)
C57 C56 C58 109.92(17)
N6 C56 H56 107.5
C57 C56 H56 107.5
C58 C56 H56 107.5
C56 C57 H57A 109.5
C56 C57 H57B 109.5
H57A C57 H57B 109.5
C56 C57 H57C 109.5
H57A C57 H57C 109.5
H57B C57 H57C 109.5
C56 C58 H58A 109.5
C56 C58 H58B 109.5
H58A C58 H58B 109.5
C56 C58 H58C 109.5
H58A C58 H58C 109.5
H58B C58 H58C 109.5
N6 C59 C60 109.51(16)
N6 C59 C61 113.94(16)
C60 C59 C61 108.73(16)
N6 C59 H59 108.2
C60 C59 H59 108.2
C61 C59 H59 108.2
C59 C60 H60A 109.5
C59 C60 H60B 109.5
H60A C60 H60B 109.5
C59 C60 H60C 109.5
H60A C60 H60C 109.5
H60B C60 H60C 109.5
C59 C61 H61A 109.5
C59 C61 H61B 109.5
H61A C61 H61B 109.5
C59 C61 H61C 109.5
H61A C61 H61C 109.5
H61B C61 H61C 109.5
N7 C62 C64 113.84(18)
N7 C62 C63 115.82(17)
C64 C62 C63 109.10(17)
N7 C62 La2 48.86(8)
C64 C62 La2 118.63(13)
C63 C62 La2 131.95(13)
N7 C62 H62 105.7
C64 C62 H62 105.7
C63 C62 H62 105.7
La2 C62 H62 57.3
C62 C63 H63A 109.5
C62 C63 H63B 109.5
H63A C63 H63B 109.5
C62 C63 H63C 109.5
H63A C63 H63C 109.5
H63B C63 H63C 109.5
C62 C64 H64A 109.5
C62 C64 H64B 109.5
H64A C64 H64B 109.5
C62 C64 H64C 109.5
H64A C64 H64C 109.5
H64B C64 H64C 109.5
N7 C65 C66 110.42(16)
N7 C65 C67 112.99(18)
C66 C65 C67 108.92(18)
N7 C65 H65 108.1
C66 C65 H65 108.1
C67 C65 H65 108.1
C65 C66 H66A 109.5
C65 C66 H66B 109.5
H66A C66 H66B 109.5
C65 C66 H66C 109.5
H66A C66 H66C 109.5
H66B C66 H66C 109.5
C65 C67 H67A 109.5
C65 C67 H67B 109.5
H67A C67 H67B 109.5
C65 C67 H67C 109.5
H67A C67 H67C 109.5
H67B C67 H67C 109.5
N8 C68 C70 115.51(16)
N8 C68 C69 115.47(16)
C70 C68 C69 109.27(16)
N8 C68 La2 51.26(8)
C70 C68 La2 112.28(12)
C69 C68 La2 137.62(13)
N8 C68 H68 105.1
C70 C68 H68 105.1
C69 C68 H68 105.1
La2 C68 H68 56.0
C68 C69 H69A 109.5
C68 C69 H69B 109.5
H69A C69 H69B 109.5
C68 C69 H69C 109.5
H69A C69 H69C 109.5
H69B C69 H69C 109.5
C68 C70 H70A 109.5
C68 C70 H70B 109.5
H70A C70 H70B 109.5
C68 C70 H70C 109.5
H70A C70 H70C 109.5
H70B C70 H70C 109.5
N8 C71 C73 108.42(15)
N8 C71 C72 115.33(16)
C73 C71 C72 108.55(16)
N8 C71 H71 108.1
C73 C71 H71 108.1
C72 C71 H71 108.1
C71 C72 H72A 109.5
C71 C72 H72B 109.5
H72A C72 H72B 109.5
C71 C72 H72C 109.5
H72A C72 H72C 109.5
H72B C72 H72C 109.5
C71 C73 H73A 109.5
C71 C73 H73B 109.5
H73A C73 H73B 109.5
C71 C73 H73C 109.5
H73A C73 H73C 109.5
H73B C73 H73C 109.5
C4 N1 C1 115.98(14)
C4 N1 Li1 106.18(14)
C1 N1 Li1 120.60(15)
C4 N1 La1 128.57(11)
C1 N1 La1 97.93(10)
Li1 N1 La1 85.46(10)
C7 N2 C10 114.51(15)
C7 N2 La1 104.23(11)
C10 N2 La1 140.61(12)
C13 N3 C16 116.27(15)
C13 N3 Li1 107.84(14)
C16 N3 Li1 122.25(15)
C13 N3 La1 124.00(11)
C16 N3 La1 98.40(10)
Li1 N3 La1 85.24(10)
C19 N4 C22 115.89(18)
C19 N4 La1 103.50(13)
C22 N4 La1 140.29(15)
C50 N5 C53 112.90(14)
C50 N5 La2 101.62(10)
C53 N5 La2 145.23(12)
C56 N6 C59 111.14(15)
C56 N6 Li3 120.25(15)
C59 N6 Li3 107.02(14)
C56 N6 La2 113.72(11)
C59 N6 La2 118.71(11)
Li3 N6 La2 83.77(10)
C65 N7 C62 114.80(15)
C65 N7 La2 141.67(12)
C62 N7 La2 103.43(11)
C68 N8 C71 115.62(15)
C68 N8 Li3 117.94(15)
C71 N8 Li3 108.64(15)
C68 N8 La2 101.11(10)
C71 N8 La2 125.36(11)
Li3 N8 La2 85.34(11)
C04 O1 C01 108.66(15)
C04 O1 Li1 124.18(15)
C01 O1 Li1 127.07(15)
C08 O2 C05 108.99(15)
C08 O2 Li3 118.31(15)
C05 O2 Li3 130.78(16)
O1 Li1 N1 126.00(17)
O1 Li1 N3 128.53(18)
N1 Li1 N3 105.43(15)
O1 Li1 La1 174.32(16)
N1 Li1 La1 52.73(8)
N3 Li1 La1 52.88(8)
O2 Li3 N8 129.09(18)
O2 Li3 N6 124.01(18)
N8 Li3 N6 106.74(15)
O2 Li3 La2 173.16(17)
N8 Li3 La2 52.71(8)
N6 Li3 La2 54.16(8)
N2 La1 N4 108.71(6)
N2 La1 N1 120.47(5)
N4 La1 N1 111.79(6)
N2 La1 N3 108.30(5)
N4 La1 N3 123.00(5)
N1 La1 N3 83.57(5)
N2 La1 C19 101.24(6)
N4 La1 C19 27.69(6)
N1 La1 C19 95.40(6)
N3 La1 C19 146.27(6)
N2 La1 C1 92.82(5)
N4 La1 C1 119.92(6)
N1 La1 C1 28.64(5)
N3 La1 C1 99.71(5)
C19 La1 C1 94.65(6)
N2 La1 C7 27.64(5)
N4 La1 C7 97.35(6)
N1 La1 C7 145.58(5)
N3 La1 C7 95.95(5)
C19 La1 C7 103.11(6)
C1 La1 C7 119.78(5)
N2 La1 C16 120.97(5)
N4 La1 C16 94.70(6)
N1 La1 C16 97.16(5)
N3 La1 C16 28.43(5)
C19 La1 C16 119.87(6)
C1 La1 C16 121.17(5)
C7 La1 C16 98.32(5)
N2 La1 Li1 120.91(7)
N4 La1 Li1 130.38(7)
N1 La1 Li1 41.81(7)
N3 La1 Li1 41.88(7)
C19 La1 Li1 130.12(7)
C1 La1 Li1 60.46(7)
C7 La1 Li1 126.68(7)
C16 La1 Li1 60.88(7)
N5 La2 N7 107.99(5)
N5 La2 N8 107.91(5)
N7 La2 N8 122.06(5)
N5 La2 N6 124.86(5)
N7 La2 N6 109.67(5)
N8 La2 N6 83.93(5)
N5 La2 C50 28.47(5)
N7 La2 C50 95.48(5)
N8 La2 C50 95.16(5)
N6 La2 C50 150.91(5)
N5 La2 C62 101.08(5)
N7 La2 C62 27.71(5)
N8 La2 C62 145.74(5)
N6 La2 C62 94.36(5)
C50 La2 C62 102.07(5)
N5 La2 Li3 124.20(7)
N7 La2 Li3 127.75(7)
N8 La2 Li3 41.95(7)
N6 La2 Li3 42.07(7)
C50 La2 Li3 129.01(7)
C62 La2 Li3 128.87(7)
N5 La2 C68 119.90(5)
N7 La2 C68 94.51(5)
N8 La2 C68 27.64(5)
N6 La2 C68 95.59(5)
C50 La2 C68 96.78(5)
C62 La2 C68 119.78(5)
Li3 La2 C68 58.98(7)

loop_
_geom_bond_atom_site_label_1
_geom_bond_atom_site_label_2
_geom_bond_distance
C1 N1 1.468(2)
C1 C3 1.526(3)
C1 C2 1.532(3)
C1 La1 3.0342(19)
C1 H1 1.0000
C2 H2A 0.9800
C2 H2B 0.9800
C2 H2C 0.9800
C3 H3A 0.9800
C3 H3B 0.9800
C3 H3C 0.9800
C4 N1 1.468(2)
C4 C6 1.529(3)
C4 C5 1.536(3)
C4 H4 1.0000
C01 O1 1.449(2)
C01 C02 1.513(3)
C01 C02A 1.680(14)
C01 H01A 0.9900
C01 H01B 0.9900
C01 H01C 0.9900
C01 H01D 0.9900
C02 C03 1.512(5)
C02 H02A 0.9900
C02 H02B 0.9900
C03 C04 1.521(4)
C03 H03A 0.9900
C03 H03B 0.9900
C02A C03A 1.52(2)
C02A H02C 0.9900
C02A H02D 0.9900
C03A C04 1.488(16)
C03A H03C 0.9900
C03A H03D 0.9900
C04 O1 1.443(2)
C04 H04A 0.9900
C04 H04B 0.9900
C04 H04C 0.9900
C04 H04D 0.9900
C05 O2 1.446(2)
C05 C06 1.524(3)
C05 H05A 0.9900
C05 H05B 0.9900
C5 H5A 0.9800
C5 H5B 0.9800
C5 H5C 0.9800
C06 C07 1.508(3)
C06 H06A 0.9900
C06 H06B 0.9900
C6 H6A 0.9800
C6 H6B 0.9800
C6 H6C 0.9800
C07 C08 1.506(3)
C07 H07A 0.9900
C07 H07B 0.9900
C7 N2 1.457(2)
C7 C8 1.535(3)
C7 C9 1.537(3)
C7 La1 3.0447(19)
C7 H7 1.0000
C08 O2 1.445(2)
C08 H08A 0.9900
C08 H08B 0.9900
C8 H8A 0.9800
C8 H8B 0.9800
C8 H8C 0.9800
C9 H9A 0.9800
C9 H9B 0.9800
C9 H9C 0.9800
C10 N2 1.465(2)
C10 C12 1.529(3)
C10 C11 1.532(3)
C10 H10 1.0000
C11 H11A 0.9800
C11 H11B 0.9800
C11 H11C 0.9800
C12 H12A 0.9800
C12 H12B 0.9800
C12 H12C 0.9800
C13 N3 1.466(2)
C13 C15 1.527(3)
C13 C14 1.534(3)
C13 H13 1.0000
C14 H14A 0.9800
C14 H14B 0.9800
C14 H14C 0.9800
C15 H15A 0.9800
C15 H15B 0.9800
C15 H15C 0.9800
C16 N3 1.467(2)
C16 C17 1.532(3)
C16 C18 1.537(3)
C16 La1 3.0481(19)
C16 H16 1.0000
C17 H17A 0.9800
C17 H17B 0.9800
C17 H17C 0.9800
C18 H18A 0.9800
C18 H18B 0.9800
C18 H18C 0.9800
C19 N4 1.450(3)
C19 C21A 1.47(2)
C19 C20A 1.476(14)
C19 C21 1.62(3)
C19 C20 1.637(18)
C19 La1 3.034(2)
C19 H19 1.0000
C20 H20A 0.9800
C20 H20B 0.9800
C20 H20C 0.9800
C21 H21A 0.9800
C21 H21B 0.9800
C21 H21C 0.9800
C20A H20D 0.9800
C20A H20E 0.9800
C20A H20F 0.9800
C21A H21D 0.9800
C21A H21E 0.9800
C21A H21F 0.9800
C22 C24 1.426(12)
C22 N4 1.463(3)
C22 C23 1.505(6)
C22 C24A 1.70(2)
C22 C23A 1.708(16)
C22 H22 1.0000
C23 H23A 0.9800
C23 H23B 0.9800
C23 H23C 0.9800
C24 H24A 0.9800
C24 H24B 0.9800
C24 H24C 0.9800
C23A H23D 0.9800
C23A H23E 0.9800
C23A H23F 0.9800
C24A H24D 0.9800
C24A H24E 0.9800
C24A H24F 0.9800
C50 N5 1.464(2)
C50 C51 1.538(3)
C50 C52 1.538(3)
C50 La2 3.0083(18)
C50 H50 1.0000
C51 H51A 0.9800
C51 H51B 0.9800
C51 H51C 0.9800
C52 H52A 0.9800
C52 H52B 0.9800
C52 H52C 0.9800
C53 N5 1.467(2)
C53 C54 1.520(3)
C53 C55 1.537(3)
C53 H53 1.0000
C54 H54A 0.9800
C54 H54B 0.9800
C54 H54C 0.9800
C55 H55A 0.9800
C55 H55B 0.9800
C55 H55C 0.9800
C56 N6 1.470(2)
C56 C57 1.518(3)
C56 C58 1.527(3)
C56 H56 1.0000
C57 H57A 0.9800
C57 H57B 0.9800
C57 H57C 0.9800
C58 H58A 0.9800
C58 H58B 0.9800
C58 H58C 0.9800
C59 N6 1.476(2)
C59 C60 1.526(3)
C59 C61 1.537(3)
C59 H59 1.0000
C60 H60A 0.9800
C60 H60B 0.9800
C60 H60C 0.9800
C61 H61A 0.9800
C61 H61B 0.9800
C61 H61C 0.9800
C62 N7 1.458(2)
C62 C64 1.529(3)
C62 C63 1.541(3)
C62 La2 3.0494(19)
C62 H62 1.0000
C63 H63A 0.9800
C63 H63B 0.9800
C63 H63C 0.9800
C64 H64A 0.9800
C64 H64B 0.9800
C64 H64C 0.9800
C65 N7 1.457(2)
C65 C66 1.524(3)
C65 C67 1.533(3)
C65 H65 1.0000
C66 H66A 0.9800
C66 H66B 0.9800
C66 H66C 0.9800
C67 H67A 0.9800
C67 H67B 0.9800
C67 H67C 0.9800
C68 N8 1.471(2)
C68 C70 1.539(3)
C68 C69 1.540(3)
C68 La2 3.1108(19)
C68 H68 1.0000
C69 H69A 0.9800
C69 H69B 0.9800
C69 H69C 0.9800
C70 H70A 0.9800
C70 H70B 0.9800
C70 H70C 0.9800
C71 N8 1.473(2)
C71 C73 1.523(3)
C71 C72 1.537(3)
C71 H71 1.0000
C72 H72A 0.9800
C72 H72B 0.9800
C72 H72C 0.9800
C73 H73A 0.9800
C73 H73B 0.9800
C73 H73C 0.9800
N1 Li1 2.061(4)
N1 La1 2.4605(15)
N2 La1 2.3389(15)
N3 Li1 2.065(3)
N3 La1 2.4661(15)
N4 La1 2.3476(16)
N5 La2 2.3495(15)
N6 Li3 2.088(4)
N6 La2 2.5260(15)
N7 La2 2.3611(15)
N8 Li3 2.078(4)
N8 La2 2.4725(15)
O1 Li1 1.920(3)
O2 Li3 1.924(3)
Li1 La1 3.082(3)
Li3 La2 3.098(3)
